data_4335585
loop_
_publ_author_name
'Olena V. Sharga'
'Andrey B. Lysenko'
'Marcel Handke'
'Harald Krautscheid'
'Eduard B. Rusanov'
'Alexander N. Chernega'
'Karl W. Kr\"amer'
'Shi-Xia Liu'
'Silvio Decurtins'
'Adam Bridgeman'
'Konstantin V. Domasevitch'

_publ_contact_author_address
;         
        Inorganic Chemistry Department
        Kiev Shevchenko University
        Volodimirska Str. 64
        01033 Kiev
        Ukraine
;
_publ_contact_author_email ab_lysenko@univ.kiev.ua
_publ_contact_author_fax +380(44)239-3306
_publ_contact_author_name 'Dr Andrey B. Lysenko'
_publ_section_title
;
 Unprecedented Trapping of Difluorooctamolybdate Anions within an
 \a-Polonium Type Coordination Network
;
_journal_name_full 'Inorganic Chemistry'
_journal_page_first 8784
_journal_page_last 8794
_journal_paper_doi 10.1021/ic400954x
_journal_volume 52
_journal_year 2013
_chemical_formula_sum 'C21 H40 Co3 F2 Mo8 N18 O31'
_chemical_formula_weight 2023.02
_chemical_name_systematic
;
tris[1,3-bis(1,2,4-triazol-4-yl)propane]-diaqua-difluorooctamolybdato
-tricobalt(II) Trihydrate
;
_space_group_IT_number 2
_space_group_name_Hall '-P 1'
_symmetry_cell_setting triclinic
_symmetry_Int_Tables_number 2
_symmetry_space_group_name_Hall '-P 1'
_symmetry_space_group_name_H-M 'P -1'
_atom_sites_solution_hydrogens geom
_atom_sites_solution_primary direct
_atom_sites_solution_secondary difmap
_audit_creation_method SHELXL-97
_cell_angle_alpha 96.9040(10)
_cell_angle_beta 94.8820(10)
_cell_angle_gamma 94.1450(10)
_cell_formula_units_Z 2
_cell_length_a 12.6171(2)
_cell_length_b 13.5719(3)
_cell_length_c 14.8734(3)
_cell_measurement_reflns_used 9054
_cell_measurement_temperature 296(2)
_cell_measurement_theta_max 30.45
_cell_measurement_theta_min 2.16
_cell_volume 2510.47(9)
_computing_cell_refinement 'SMART-NT (Bruker, 1998)'
_computing_data_collection 'SMART-NT (Bruker, 1998)'
_computing_data_reduction 'SMART-NT (Bruker, 1998)'
_computing_molecular_graphics 'Diamond 2.1e (Brandenburg, 1999)'
_computing_publication_material 'WinGX 1.70.01 (Farrugia, 1999)'
_computing_structure_refinement 'SHELXS-97 (Sheldrick, 2008)'
_computing_structure_solution 'SHELXS-97 (Sheldrick, 2008)'
_diffrn_ambient_temperature 296(2)
_diffrn_measured_fraction_theta_full 0.980
_diffrn_measured_fraction_theta_max 0.980
_diffrn_measurement_device_type 'Bruker APEXII area-detector diffractometer'
_diffrn_measurement_method '\w scans'
_diffrn_radiation_monochromator graphite
_diffrn_radiation_source 'fine-focus sealed tube'
_diffrn_radiation_type MoK\a
_diffrn_radiation_wavelength 0.71073
_diffrn_reflns_av_R_equivalents 0.0333
_diffrn_reflns_av_sigmaI/netI 0.0403
_diffrn_reflns_limit_h_max 17
_diffrn_reflns_limit_h_min -17
_diffrn_reflns_limit_k_max 19
_diffrn_reflns_limit_k_min -19
_diffrn_reflns_limit_l_max 19
_diffrn_reflns_limit_l_min -20
_diffrn_reflns_number 40824
_diffrn_reflns_theta_full 30.45
_diffrn_reflns_theta_max 30.45
_diffrn_reflns_theta_min 1.39
_diffrn_standards_decay_% 0
_exptl_absorpt_coefficient_mu 3.008
_exptl_absorpt_correction_T_max 0.6611
_exptl_absorpt_correction_T_min 0.5201
_exptl_absorpt_correction_type empirical
_exptl_absorpt_process_details 'SADABS (Sheldrick, 1996)'
_exptl_crystal_colour orange
_exptl_crystal_density_diffrn 2.676
_exptl_crystal_description prism
_exptl_crystal_F_000 1950
_exptl_crystal_size_max 0.25
_exptl_crystal_size_mid 0.20
_exptl_crystal_size_min 0.15
_refine_diff_density_max 1.390
_refine_diff_density_min -1.710
_refine_diff_density_rms 0.165
_refine_ls_extinction_method none
_refine_ls_goodness_of_fit_ref 1.075
_refine_ls_hydrogen_treatment constr
_refine_ls_matrix_type full
_refine_ls_number_parameters 751
_refine_ls_number_reflns 14950
_refine_ls_number_restraints 0
_refine_ls_restrained_S_all 1.075
_refine_ls_R_factor_all 0.0379
_refine_ls_R_factor_gt 0.0304
_refine_ls_shift/su_max 0.001
_refine_ls_shift/su_mean 0.000
_refine_ls_structure_factor_coef Fsqd
_refine_ls_weighting_details 'calc w=1/[\s^2^(Fo^2^)+(0.0188P)^2^+6.9735P] where P=(Fo^2^+2Fc^2^)/3'
_refine_ls_weighting_scheme calc
_refine_ls_wR_factor_gt 0.0668
_refine_ls_wR_factor_ref 0.0693
_reflns_number_gt 12845
_reflns_number_total 14950
_reflns_threshold_expression >2sigma(I)
_cod_data_source_file ic400954x_si_001_3.cif
_cod_data_source_block (3)
_cod_depositor_comments
;
The following automatic conversions were performed:
data name '_publ_contact_autor_name' replaced with
'_publ_contact_author_name' as specified in the replacement file
'/home/antanas/src/cod-tools/trunk/data/replacement-values/replacement_tags.lst'.

Automatic conversion script
Id: cif_correct_tags 4998 2017-03-02 13:24:31Z antanas 

The following automatic conversions were performed:

data name '_iucr_refine_instruction_details' was replaced with
'_iucr_refine_instructions_details' as specified in the replacement
file 'data/replacement-values/replacement_tags.lst'.

Automatic conversion script
Id: cif_correct_tags 9268 2022-04-12 08:56:07Z antanas 
;
_cod_database_code 4335585

loop_
_symmetry_equiv_pos_as_xyz
'x, y, z'
'-x, -y, -z'

loop_
_atom_site_label
_atom_site_type_symbol
_atom_site_fract_x
_atom_site_fract_y
_atom_site_fract_z
_atom_site_U_iso_or_equiv
_atom_site_adp_type
_atom_site_occupancy
_atom_site_symmetry_multiplicity
_atom_site_calc_flag
_atom_site_refinement_flags
Co1 Co 0.5000 0.5000 0.0000 0.00755(11) Uani 1 2 d S
Co2 Co 0.40780(3) 0.28586(3) 0.12768(3) 0.00777(8) Uani 1 1 d .
Co3 Co 0.0000 0.0000 0.5000 0.00730(11) Uani 1 2 d S
Co4 Co 0.22761(3) 0.05470(3) 0.35661(3) 0.00755(8) Uani 1 1 d .
Mo1 Mo 0.40672(2) 0.28123(2) 0.383327(18) 0.00812(5) Uani 1 1 d .
Mo2 Mo 0.51875(2) 0.56532(2) 0.408418(18) 0.00711(5) Uani 1 1 d .
Mo3 Mo 0.38091(2) 0.75041(2) 0.47700(2) 0.01960(7) Uani 1 1 d .
Mo4 Mo 0.27290(2) 0.47507(2) 0.434798(19) 0.01020(6) Uani 1 1 d .
Mo5 Mo 0.16567(2) 0.11459(2) 0.120325(18) 0.00743(5) Uani 1 1 d .
Mo6 Mo -0.09308(2) -0.00215(2) 0.082874(18) 0.00753(5) Uani 1 1 d .
Mo7 Mo -0.26069(2) 0.14283(2) -0.019595(19) 0.01056(6) Uani 1 1 d .
Mo8 Mo -0.02501(2) 0.24641(2) 0.050974(19) 0.00975(6) Uani 1 1 d .
N1 N 0.3549(2) 0.4884(2) 0.06544(19) 0.0109(5) Uani 1 1 d .
N2 N 0.3236(2) 0.4081(2) 0.10909(19) 0.0099(5) Uani 1 1 d .
N3 N 0.1958(2) 0.5082(2) 0.10898(19) 0.0112(5) Uani 1 1 d .
N4 N 0.0337(2) 0.9092(2) 0.38151(19) 0.0102(5) Uani 1 1 d .
N5 N 0.1140(2) 0.9322(2) 0.32862(19) 0.0113(5) Uani 1 1 d .
N6 N 0.0373(2) 0.7861(2) 0.27263(19) 0.0116(5) Uani 1 1 d .
N7 N 0.4721(2) 0.3491(2) 0.94450(19) 0.0098(5) Uani 1 1 d .
N8 N 0.4355(2) 0.2722(2) 0.98980(19) 0.0108(5) Uani 1 1 d .
N9 N 0.4413(2) 0.2142(2) 0.84724(18) 0.0109(5) Uani 1 1 d .
N10 N 0.1640(2) 0.0054(2) 0.54706(19) 0.0102(5) Uani 1 1 d .
N11 N 0.2429(2) 0.0340(2) 0.49442(19) 0.0101(5) Uani 1 1 d .
N12 N 0.3198(2) -0.0033(2) 0.62111(18) 0.0094(5) Uani 1 1 d .
N13 N 0.5863(2) 0.4508(2) 0.11651(19) 0.0110(5) Uani 1 1 d .
N14 N 0.5504(2) 0.3739(2) 0.16174(19) 0.0103(5) Uani 1 1 d .
N15 N 0.7102(2) 0.4294(2) 0.22276(19) 0.0104(5) Uani 1 1 d .
N16 N 1.0266(2) 0.1323(2) 0.43559(19) 0.0102(5) Uani 1 1 d .
N17 N 1.1078(2) 0.1489(2) 0.38065(19) 0.0093(5) Uani 1 1 d .
N18 N 1.0029(2) 0.2693(2) 0.3761(2) 0.0119(5) Uani 1 1 d .
O1 O 0.4822(2) 0.1484(2) 0.13614(19) 0.0226(6) Uani 1 1 d .
O2 O 0.34213(18) -0.04698(18) 0.31331(17) 0.0131(5) Uani 1 1 d .
H2B H 0.3349 -0.0612 0.2558 0.020 Uiso 1 1 d R
H2A H 0.3339 -0.1005 0.3372 0.020 Uiso 1 1 d R
O3 O 0.35464(18) 0.16032(17) 0.38852(16) 0.0109(4) Uani 1 1 d .
O4 O 0.38535(18) 0.29436(18) 0.26869(15) 0.0118(5) Uani 1 1 d .
O5 O 0.4876(2) 0.56858(19) 0.29564(16) 0.0154(5) Uani 1 1 d .
O6 O 0.26075(19) 0.7705(2) 0.51596(19) 0.0196(5) Uani 1 1 d .
O7A O 0.3535(2) 0.75831(18) 0.35553(16) 0.0211(5) Uani 0.50 1 d P
F1A F 0.3535(2) 0.75831(18) 0.35553(16) 0.0211(5) Uani 0.50 1 d P
O8 O 0.2294(2) 0.47714(19) 0.32362(17) 0.0175(5) Uani 1 1 d .
O9 O 0.16153(19) 0.5002(2) 0.49096(18) 0.0184(5) Uani 1 1 d .
O10 O 0.64929(18) 0.52958(18) 0.41564(16) 0.0122(5) Uani 1 1 d .
O11 O 0.44890(17) 0.73092(17) 0.60539(15) 0.0102(4) Uani 1 1 d .
O12 O 0.54033(18) 0.69923(17) 0.45942(16) 0.0109(4) Uani 1 1 d .
O13 O 0.36207(18) 0.60103(17) 0.45189(16) 0.0105(4) Uani 1 1 d .
O14 O 0.44327(17) 0.44065(16) 0.42801(15) 0.0083(4) Uani 1 1 d .
O15 O 0.27777(17) 0.33578(17) 0.43193(16) 0.0109(4) Uani 1 1 d .
O16 O 0.26639(18) 0.19393(17) 0.08920(16) 0.0125(5) Uani 1 1 d .
O17 O 0.22065(18) 0.08871(17) 0.22497(16) 0.0115(4) Uani 1 1 d .
O18 O -0.17985(19) -0.07165(18) 0.13644(17) 0.0151(5) Uani 1 1 d .
O19 O -0.3136(2) 0.2458(2) 0.02924(19) 0.0218(6) Uani 1 1 d .
O20 O -0.3264(2) 0.1170(2) -0.12701(18) 0.0189(5) Uani 1 1 d .
O21 O 0.0662(2) 0.30948(19) -0.00503(17) 0.0172(5) Uani 1 1 d .
O22 O -0.0843(2) 0.33996(19) 0.11002(17) 0.0173(5) Uani 1 1 d .
O23 O 0.18710(18) -0.00186(17) 0.04261(16) 0.0109(4) Uani 1 1 d .
O24 O 0.07146(18) 0.21475(17) 0.15135(16) 0.0115(4) Uani 1 1 d .
O25 O 0.04163(17) 0.09980(17) 0.00707(15) 0.0093(4) Uani 1 1 d .
O26 O -0.14092(18) 0.12720(17) 0.09369(15) 0.0110(4) Uani 1 1 d .
O27 O -0.13229(18) 0.20718(18) -0.05078(16) 0.0123(5) Uani 1 1 d .
O28 O 0.02252(18) 0.01729(17) 0.15803(15) 0.0109(4) Uani 1 1 d .
F1B F 0.44919(17) 0.87512(16) 0.49466(16) 0.0157(5) Uani 0.50 1 d P
O7B O 0.44919(17) 0.87512(16) 0.49466(16) 0.0157(5) Uani 0.50 1 d P
F2 F -0.35592(17) 0.05682(18) 0.04267(16) 0.0242(5) Uani 1 1 d .
C1 C 0.2769(3) 0.5475(3) 0.0668(2) 0.0135(6) Uani 1 1 d .
H1 H 0.2773 0.6074 0.0424 0.016 Uiso 1 1 calc R
C2 C 0.2285(2) 0.4220(2) 0.1341(2) 0.0104(6) Uani 1 1 d .
H2 H 0.1889 0.3787 0.1649 0.013 Uiso 1 1 calc R
C3 C -0.0114(3) 0.8214(2) 0.3460(2) 0.0124(6) Uani 1 1 d .
H3 H -0.0688 0.7882 0.3681 0.015 Uiso 1 1 calc R
C4 C 0.1135(3) 0.8584(2) 0.2635(2) 0.0130(6) Uani 1 1 d .
H4 H 0.1591 0.8560 0.2175 0.016 Uiso 1 1 calc R
C5 C 0.0957(3) 0.5517(2) 0.1280(2) 0.0138(6) Uani 1 1 d .
H5A H 0.0461 0.5016 0.1463 0.017 Uiso 1 1 calc R
H5B H 0.0636 0.5744 0.0734 0.017 Uiso 1 1 calc R
C6 C 0.1169(3) 0.6390(3) 0.2035(2) 0.0148(7) Uani 1 1 d .
H6A H 0.1413 0.6152 0.2600 0.018 Uiso 1 1 calc R
H6B H 0.1722 0.6859 0.1883 0.018 Uiso 1 1 calc R
C7 C 0.0147(3) 0.6902(2) 0.2150(2) 0.0134(6) Uani 1 1 d .
H7A H -0.0179 0.7007 0.1558 0.016 Uiso 1 1 calc R
H7B H -0.0353 0.6479 0.2423 0.016 Uiso 1 1 calc R
C8 C 0.4757(3) 0.3124(2) 0.8595(2) 0.0135(6) Uani 1 1 d .
H8 H 0.4984 0.3482 0.8142 0.016 Uiso 1 1 calc R
C9 C 0.4172(3) 0.1927(3) 0.9300(2) 0.0132(6) Uani 1 1 d .
H9 H 0.3913 0.1303 0.9425 0.016 Uiso 1 1 calc R
C10 C 0.2125(3) -0.0166(3) 0.6230(2) 0.0126(6) Uani 1 1 d .
H10 H 0.1782 -0.0382 0.6709 0.015 Uiso 1 1 calc R
C11 C 0.3349(3) 0.0292(2) 0.5407(2) 0.0107(6) Uani 1 1 d .
H11 H 0.4011 0.0457 0.5210 0.013 Uiso 1 1 calc R
C12 C 0.4267(3) 0.1498(3) 0.7596(2) 0.0157(7) Uani 1 1 d .
H12A H 0.4883 0.1604 0.7261 0.019 Uiso 1 1 calc R
H12B H 0.3643 0.1667 0.7237 0.019 Uiso 1 1 calc R
C13 C 0.4127(3) 0.0418(2) 0.7751(2) 0.0118(6) Uani 1 1 d .
H13A H 0.4728 0.0268 0.8148 0.014 Uiso 1 1 calc R
H13B H 0.3485 0.0309 0.8054 0.014 Uiso 1 1 calc R
C14 C 0.4046(3) -0.0279(3) 0.6871(2) 0.0130(6) Uani 1 1 d .
H14A H 0.4724 -0.0237 0.6610 0.016 Uiso 1 1 calc R
H14B H 0.3898 -0.0958 0.6996 0.016 Uiso 1 1 calc R
C15 C 0.6819(3) 0.4830(3) 0.1554(2) 0.0129(6) Uani 1 1 d .
H15 H 0.7241 0.5355 0.1387 0.015 Uiso 1 1 calc R
C16 C 0.6260(3) 0.3631(3) 0.2254(2) 0.0124(6) Uani 1 1 d .
H16 H 0.6219 0.3166 0.2664 0.015 Uiso 1 1 calc R
C17 C 0.9659(3) 0.2060(3) 0.4317(2) 0.0134(6) Uani 1 1 d .
H17 H 0.9056 0.2138 0.4629 0.016 Uiso 1 1 calc R
C18 C 1.0911(2) 0.2316(2) 0.3462(2) 0.0103(6) Uani 1 1 d .
H18 H 1.1341 0.2601 0.3068 0.012 Uiso 1 1 calc R
C19 C 0.8117(2) 0.4422(2) 0.2814(2) 0.0111(6) Uani 1 1 d .
H19A H 0.8036 0.4862 0.3363 0.013 Uiso 1 1 calc R
H19B H 0.8667 0.4733 0.2498 0.013 Uiso 1 1 calc R
C20 C 0.8465(3) 0.3437(3) 0.3069(2) 0.0135(6) Uani 1 1 d .
H20A H 0.7993 0.3179 0.3484 0.016 Uiso 1 1 calc R
H20B H 0.8437 0.2953 0.2530 0.016 Uiso 1 1 calc R
C21 C 0.9597(3) 0.3616(3) 0.3522(3) 0.0158(7) Uani 1 1 d .
H21A H 1.0051 0.3912 0.3114 0.019 Uiso 1 1 calc R
H21B H 0.9609 0.4086 0.4069 0.019 Uiso 1 1 calc R
O3W O 0.9956(3) 0.6117(3) 0.4102(3) 0.0446(9) Uani 1 1 d .
H3WA H 1.0512 0.5852 0.4285 0.067 Uiso 1 1 d R
H3WB H 0.9430 0.5859 0.4338 0.067 Uiso 1 1 d R
O4W O 0.2349(3) 0.2647(3) 0.6072(3) 0.0491(10) Uani 1 1 d .
O5W O 0.2219(3) 0.2922(3) 0.8624(4) 0.0834(18) Uani 1 1 d .
H5WA H 0.1786 0.3097 0.9010 0.125 Uiso 1 1 d R
H5WB H 0.2191 0.2290 0.8548 0.125 Uiso 1 1 d R

loop_
_atom_site_aniso_label
_atom_site_aniso_U_11
_atom_site_aniso_U_22
_atom_site_aniso_U_33
_atom_site_aniso_U_23
_atom_site_aniso_U_13
_atom_site_aniso_U_12
Co1 0.0089(3) 0.0064(3) 0.0073(3) 0.0021(2) 0.0003(2) -0.0007(2)
Co2 0.00877(19) 0.00745(19) 0.0073(2) 0.00225(15) 0.00061(15) -0.00002(15)
Co3 0.0069(3) 0.0079(3) 0.0072(3) 0.0011(2) 0.0013(2) 0.0003(2)
Co4 0.00741(18) 0.00785(19) 0.0078(2) 0.00214(15) 0.00141(15) 0.00045(15)
Mo1 0.01048(12) 0.00678(12) 0.00664(12) 0.00062(9) 0.00047(9) -0.00163(9)
Mo2 0.00825(11) 0.00668(12) 0.00665(12) 0.00159(9) 0.00156(9) 0.00015(9)
Mo3 0.01592(14) 0.01673(15) 0.03283(19) 0.01680(13) 0.01368(13) 0.01063(12)
Mo4 0.00738(11) 0.01269(13) 0.00976(13) -0.00118(10) -0.00089(10) 0.00181(10)
Mo5 0.00774(11) 0.00739(12) 0.00675(12) 0.00143(9) -0.00104(9) -0.00111(9)
Mo6 0.00742(11) 0.00848(12) 0.00672(12) 0.00145(9) 0.00044(9) 0.00024(9)
Mo7 0.00827(12) 0.01344(13) 0.01073(13) 0.00303(10) 0.00113(10) 0.00337(10)
Mo8 0.01150(12) 0.00798(12) 0.00943(13) 0.00138(10) -0.00132(10) 0.00079(10)
N1 0.0128(13) 0.0080(12) 0.0127(13) 0.0033(10) 0.0035(10) -0.0005(10)
N2 0.0134(13) 0.0070(12) 0.0097(13) 0.0018(10) 0.0029(10) -0.0002(10)
N3 0.0126(13) 0.0088(13) 0.0128(14) 0.0016(10) 0.0037(10) 0.0019(10)
N4 0.0086(12) 0.0101(13) 0.0117(13) -0.0004(10) 0.0028(10) -0.0006(10)
N5 0.0123(13) 0.0096(13) 0.0124(14) 0.0013(10) 0.0049(10) -0.0004(10)
N6 0.0131(13) 0.0103(13) 0.0106(13) -0.0020(10) 0.0019(10) 0.0005(10)
N7 0.0131(12) 0.0080(12) 0.0088(13) 0.0036(10) 0.0013(10) 0.0000(10)
N8 0.0134(13) 0.0101(13) 0.0092(13) 0.0028(10) 0.0020(10) -0.0018(10)
N9 0.0170(13) 0.0089(13) 0.0068(13) 0.0013(10) 0.0025(10) -0.0010(10)
N10 0.0083(12) 0.0123(13) 0.0103(13) 0.0023(10) 0.0023(10) -0.0005(10)
N11 0.0083(12) 0.0114(13) 0.0112(13) 0.0034(10) 0.0021(10) -0.0005(10)
N12 0.0080(12) 0.0101(13) 0.0092(13) -0.0005(10) -0.0009(10) -0.0010(10)
N13 0.0112(12) 0.0098(13) 0.0125(13) 0.0043(10) 0.0005(10) -0.0004(10)
N14 0.0096(12) 0.0115(13) 0.0108(13) 0.0052(10) 0.0023(10) -0.0006(10)
N15 0.0088(12) 0.0120(13) 0.0099(13) 0.0026(10) -0.0037(10) 0.0007(10)
N16 0.0095(12) 0.0102(13) 0.0113(13) 0.0023(10) 0.0037(10) -0.0005(10)
N17 0.0079(11) 0.0089(12) 0.0110(13) 0.0013(10) 0.0015(10) 0.0000(9)
N18 0.0097(12) 0.0102(13) 0.0171(14) 0.0057(11) 0.0012(11) 0.0036(10)
O1 0.0246(14) 0.0208(14) 0.0274(15) 0.0123(12) 0.0090(12) 0.0122(11)
O2 0.0136(11) 0.0122(11) 0.0146(12) 0.0041(9) 0.0034(9) 0.0029(9)
O3 0.0110(10) 0.0097(11) 0.0119(11) 0.0024(9) 0.0009(9) -0.0017(8)
O4 0.0150(11) 0.0130(11) 0.0074(11) 0.0015(9) 0.0015(9) 0.0007(9)
O5 0.0226(13) 0.0161(12) 0.0081(11) 0.0039(9) 0.0010(9) 0.0019(10)
O6 0.0122(11) 0.0188(13) 0.0289(15) 0.0045(11) 0.0047(10) 0.0031(10)
O7A 0.0325(13) 0.0159(12) 0.0153(12) 0.0058(9) -0.0025(10) 0.0028(10)
F1A 0.0325(13) 0.0159(12) 0.0153(12) 0.0058(9) -0.0025(10) 0.0028(10)
O8 0.0209(13) 0.0177(13) 0.0123(12) -0.0003(10) -0.0060(10) 0.0029(10)
O9 0.0135(11) 0.0207(13) 0.0199(13) -0.0031(10) 0.0016(10) 0.0038(10)
O10 0.0113(11) 0.0136(12) 0.0114(11) 0.0002(9) 0.0026(9) 0.0006(9)
O11 0.0100(10) 0.0105(11) 0.0095(11) -0.0001(8) 0.0014(8) -0.0004(8)
O12 0.0132(11) 0.0080(11) 0.0118(11) 0.0014(9) 0.0035(9) 0.0003(8)
O13 0.0106(10) 0.0081(11) 0.0130(11) 0.0016(9) 0.0019(9) 0.0014(8)
O14 0.0089(10) 0.0066(10) 0.0092(11) 0.0010(8) 0.0006(8) 0.0003(8)
O15 0.0088(10) 0.0094(11) 0.0142(12) 0.0005(9) 0.0022(9) -0.0015(8)
O16 0.0133(11) 0.0102(11) 0.0128(12) 0.0002(9) -0.0002(9) -0.0032(9)
O17 0.0112(10) 0.0122(11) 0.0108(11) 0.0024(9) -0.0008(9) 0.0000(9)
O18 0.0136(11) 0.0138(12) 0.0180(13) 0.0046(10) 0.0019(9) -0.0021(9)
O19 0.0198(13) 0.0247(15) 0.0213(14) -0.0016(11) 0.0030(11) 0.0111(11)
O20 0.0157(12) 0.0240(14) 0.0168(13) 0.0023(11) -0.0009(10) 0.0040(10)
O21 0.0173(12) 0.0174(13) 0.0168(13) 0.0079(10) -0.0033(10) -0.0030(10)
O22 0.0220(13) 0.0128(12) 0.0164(13) -0.0010(10) -0.0001(10) 0.0045(10)
O23 0.0116(10) 0.0108(11) 0.0097(11) 0.0009(9) -0.0012(9) 0.0006(8)
O24 0.0137(11) 0.0106(11) 0.0100(11) 0.0019(9) -0.0008(9) 0.0020(9)
O25 0.0086(10) 0.0102(11) 0.0085(11) 0.0001(8) -0.0019(8) 0.0010(8)
O26 0.0120(10) 0.0119(11) 0.0091(11) 0.0002(9) 0.0015(9) 0.0029(9)
O27 0.0134(11) 0.0135(12) 0.0101(11) 0.0031(9) 0.0000(9) 0.0007(9)
O28 0.0116(10) 0.0127(11) 0.0081(11) 0.0030(9) -0.0012(8) -0.0010(9)
F1B 0.0148(10) 0.0085(10) 0.0241(12) 0.0026(9) 0.0049(9) -0.0005(8)
O7B 0.0148(10) 0.0085(10) 0.0241(12) 0.0026(9) 0.0049(9) -0.0005(8)
F2 0.0147(10) 0.0312(13) 0.0301(13) 0.0143(10) 0.0071(9) 0.0014(9)
C1 0.0159(15) 0.0114(15) 0.0141(16) 0.0044(12) 0.0022(13) 0.0012(12)
C2 0.0109(14) 0.0085(14) 0.0113(15) 0.0008(11) -0.0004(12) -0.0010(11)
C3 0.0130(14) 0.0106(15) 0.0128(16) -0.0021(12) 0.0041(12) -0.0014(12)
C4 0.0141(15) 0.0108(15) 0.0149(16) 0.0030(12) 0.0047(12) 0.0003(12)
C5 0.0116(14) 0.0103(15) 0.0198(17) 0.0006(13) 0.0023(13) 0.0029(12)
C6 0.0179(16) 0.0119(16) 0.0140(16) -0.0015(13) 0.0009(13) 0.0028(13)
C7 0.0148(15) 0.0106(15) 0.0135(16) -0.0036(12) 0.0016(12) -0.0009(12)
C8 0.0210(16) 0.0080(15) 0.0122(16) 0.0024(12) 0.0029(13) 0.0010(12)
C9 0.0188(16) 0.0112(15) 0.0098(15) 0.0021(12) 0.0021(12) -0.0001(12)
C10 0.0116(14) 0.0151(16) 0.0115(15) 0.0034(12) 0.0029(12) -0.0015(12)
C11 0.0099(14) 0.0103(15) 0.0114(15) 0.0013(12) -0.0013(12) -0.0003(11)
C12 0.0276(18) 0.0101(15) 0.0086(15) -0.0004(12) 0.0012(13) -0.0003(13)
C13 0.0156(15) 0.0094(15) 0.0103(15) 0.0012(12) -0.0001(12) 0.0009(12)
C14 0.0129(15) 0.0140(16) 0.0108(15) -0.0008(12) -0.0039(12) 0.0030(12)
C15 0.0127(15) 0.0126(15) 0.0141(16) 0.0066(12) -0.0002(12) -0.0010(12)
C16 0.0124(14) 0.0153(16) 0.0101(15) 0.0042(12) 0.0018(12) 0.0005(12)
C17 0.0094(14) 0.0146(16) 0.0179(17) 0.0053(13) 0.0045(12) 0.0027(12)
C18 0.0095(14) 0.0118(15) 0.0088(14) 0.0013(12) -0.0015(11) -0.0007(11)
C19 0.0086(13) 0.0117(15) 0.0122(15) 0.0006(12) -0.0031(12) 0.0007(11)
C20 0.0116(14) 0.0147(16) 0.0155(17) 0.0067(13) 0.0008(12) 0.0022(12)
C21 0.0113(15) 0.0130(16) 0.0232(19) 0.0064(14) -0.0055(13) 0.0030(12)
O3W 0.047(2) 0.037(2) 0.052(2) 0.0166(17) -0.0006(17) 0.0065(16)
O4W 0.045(2) 0.053(2) 0.050(2) 0.0125(19) 0.0153(18) -0.0196(18)
O5W 0.038(2) 0.053(3) 0.163(6) 0.032(3) 0.003(3) 0.007(2)

loop_
_atom_type_symbol
_atom_type_description
_atom_type_scat_dispersion_real
_atom_type_scat_dispersion_imag
_atom_type_scat_source
C C 0.0033 0.0016 'International Tables Vol C Tables 4.2.6.8 and 6.1.1.4'
H H 0.0000 0.0000 'International Tables Vol C Tables 4.2.6.8 and 6.1.1.4'
N N 0.0061 0.0033 'International Tables Vol C Tables 4.2.6.8 and 6.1.1.4'
O O 0.0106 0.0060 'International Tables Vol C Tables 4.2.6.8 and 6.1.1.4'
Co Co 0.3494 0.9721 'International Tables Vol C Tables 4.2.6.8 and 6.1.1.4'
Mo Mo -1.6832 0.6857 'International Tables Vol C Tables 4.2.6.8 and 6.1.1.4'
F F 0.0171 0.0103 'International Tables Vol C Tables 4.2.6.8 and 6.1.1.4'

loop_
_geom_angle_atom_site_label_1
_geom_angle_atom_site_label_2
_geom_angle_atom_site_label_3
_geom_angle
_geom_angle_site_symmetry_1
_geom_angle_site_symmetry_3
N7 Co1 N7 180.00(14) 2_666 1_554
N7 Co1 N1 89.85(10) 2_666 2_665
N7 Co1 N1 90.15(10) 1_554 2_665
N7 Co1 N1 90.15(10) 2_666 .
N7 Co1 N1 89.85(10) 1_554 .
N1 Co1 N1 180.0 2_665 .
N7 Co1 N13 87.65(10) 2_666 2_665
N7 Co1 N13 92.35(10) 1_554 2_665
N1 Co1 N13 89.84(10) 2_665 2_665
N1 Co1 N13 90.16(10) . 2_665
N7 Co1 N13 92.35(10) 2_666 .
N7 Co1 N13 87.65(10) 1_554 .
N1 Co1 N13 90.16(10) 2_665 .
N1 Co1 N13 89.84(10) . .
N13 Co1 N13 180.00(13) 2_665 .
N7 Co1 Co2 125.70(7) 2_666 .
N7 Co1 Co2 54.30(7) 1_554 .
N1 Co1 Co2 125.77(7) 2_665 .
N1 Co1 Co2 54.23(7) . .
N13 Co1 Co2 126.18(7) 2_665 .
N13 Co1 Co2 53.82(7) . .
N2 Co2 N14 92.23(11) . .
N2 Co2 O16 88.93(10) . .
N14 Co2 O16 177.82(10) . .
N2 Co2 N8 89.24(11) . 1_554
N14 Co2 N8 90.45(11) . 1_554
O16 Co2 N8 87.71(10) . 1_554
N2 Co2 O4 93.59(10) . .
N14 Co2 O4 88.93(10) . .
O16 Co2 O4 92.85(9) . .
N8 Co2 O4 177.12(10) 1_554 .
N2 Co2 O1 173.48(11) . .
N14 Co2 O1 93.57(11) . .
O16 Co2 O1 85.19(10) . .
N8 Co2 O1 87.74(11) 1_554 .
O4 Co2 O1 89.49(10) . .
N2 Co2 Co1 55.08(7) . .
N14 Co2 Co1 55.80(8) . .
O16 Co2 Co1 123.71(7) . .
N8 Co2 Co1 54.69(8) 1_554 .
O4 Co2 Co1 126.86(7) . .
O1 Co2 Co1 126.73(7) . .
N4 Co3 N4 180.0 2_566 1_545
N4 Co3 N10 91.83(10) 2_566 .
N4 Co3 N10 88.17(10) 1_545 .
N4 Co3 N10 88.17(10) 2_566 2_556
N4 Co3 N10 91.83(10) 1_545 2_556
N10 Co3 N10 180.0 . 2_556
N4 Co3 N16 88.95(10) 2_566 1_455
N4 Co3 N16 91.05(10) 1_545 1_455
N10 Co3 N16 91.37(10) . 1_455
N10 Co3 N16 88.63(10) 2_556 1_455
N4 Co3 N16 91.05(10) 2_566 2_656
N4 Co3 N16 88.95(10) 1_545 2_656
N10 Co3 N16 88.63(10) . 2_656
N10 Co3 N16 91.37(10) 2_556 2_656
N16 Co3 N16 180.00(7) 1_455 2_656
N4 Co3 Co4 125.23(7) 2_566 .
N4 Co3 Co4 54.77(7) 1_545 .
N10 Co3 Co4 55.75(7) . .
N10 Co3 Co4 124.25(7) 2_556 .
N16 Co3 Co4 54.19(7) 1_455 .
N16 Co3 Co4 125.81(7) 2_656 .
O3 Co4 O17 88.26(9) . .
O3 Co4 N17 97.19(10) . 1_455
O17 Co4 N17 88.49(10) . 1_455
O3 Co4 N5 171.70(10) . 1_545
O17 Co4 N5 95.31(10) . 1_545
N17 Co4 N5 90.41(11) 1_455 1_545
O3 Co4 N11 86.43(10) . .
O17 Co4 N11 174.31(10) . .
N17 Co4 N11 90.14(11) 1_455 .
N5 Co4 N11 90.22(11) 1_545 .
O3 Co4 O2 86.61(9) . .
O17 Co4 O2 85.00(9) . .
N17 Co4 O2 172.36(10) 1_455 .
N5 Co4 O2 86.23(10) 1_545 .
N11 Co4 O2 96.72(10) . .
O3 Co4 Co3 127.62(7) . .
O17 Co4 Co3 128.98(6) . .
N17 Co4 Co3 56.09(8) 1_455 .
N5 Co4 Co3 54.79(7) 1_545 .
N11 Co4 Co3 53.89(7) . .
O2 Co4 Co3 126.14(6) . .
O4 Mo1 O3 103.47(11) . .
O4 Mo1 O11 100.90(10) . 2_666
O3 Mo1 O11 102.20(10) . 2_666
O4 Mo1 O15 101.85(10) . .
O3 Mo1 O15 91.01(10) . .
O11 Mo1 O15 150.15(10) 2_666 .
O4 Mo1 O14 94.89(10) . .
O3 Mo1 O14 157.03(10) . .
O11 Mo1 O14 87.50(9) 2_666 .
O15 Mo1 O14 71.56(9) . .
O4 Mo1 O12 166.15(10) . 2_666
O3 Mo1 O12 90.23(10) . 2_666
O11 Mo1 O12 73.79(9) 2_666 2_666
O15 Mo1 O12 79.59(9) . 2_666
O14 Mo1 O12 72.34(8) . 2_666
O5 Mo2 O10 104.21(11) . .
O5 Mo2 O12 104.97(11) . .
O10 Mo2 O12 101.37(10) . .
O5 Mo2 O14 102.30(11) . .
O10 Mo2 O14 99.16(10) . .
O12 Mo2 O14 140.36(9) . .
O5 Mo2 O13 96.64(10) . .
O10 Mo2 O13 158.91(10) . .
O12 Mo2 O13 75.82(9) . .
O14 Mo2 O13 72.91(9) . .
O5 Mo2 O14 177.87(10) . 2_666
O10 Mo2 O14 77.69(9) . 2_666
O12 Mo2 O14 75.43(9) . 2_666
O14 Mo2 O14 76.35(9) . 2_666
O13 Mo2 O14 81.41(8) . 2_666
O6 Mo3 F1B 102.33(11) . .
O6 Mo3 O7A 101.88(12) . .
F1B Mo3 O7A 90.88(11) . .
O6 Mo3 O13 98.57(11) . .
F1B Mo3 O13 158.46(9) . .
O7A Mo3 O13 89.88(10) . .
O6 Mo3 O11 92.47(11) . .
F1B Mo3 O11 87.50(10) . .
O7A Mo3 O11 165.58(10) . .
O13 Mo3 O11 86.44(9) . .
O6 Mo3 O12 163.53(11) . .
F1B Mo3 O12 85.20(9) . .
O7A Mo3 O12 92.53(10) . .
O13 Mo3 O12 73.26(9) . .
O11 Mo3 O12 73.05(9) . .
O8 Mo4 O9 103.32(12) . .
O8 Mo4 O15 98.23(11) . .
O9 Mo4 O15 103.79(11) . .
O8 Mo4 O13 97.17(11) . .
O9 Mo4 O13 104.92(11) . .
O15 Mo4 O13 143.13(9) . .
O8 Mo4 O14 102.78(10) . .
O9 Mo4 O14 153.90(11) . .
O15 Mo4 O14 72.16(9) . .
O13 Mo4 O14 71.84(9) . .
O8 Mo4 O10 174.20(10) . 2_666
O9 Mo4 O10 82.44(10) . 2_666
O15 Mo4 O10 80.78(9) . 2_666
O13 Mo4 O10 80.58(9) . 2_666
O14 Mo4 O10 71.46(8) . 2_666
O17 Mo5 O16 101.52(11) . .
O17 Mo5 O23 102.15(10) . .
O16 Mo5 O23 98.79(10) . .
O17 Mo5 O24 103.73(10) . .
O16 Mo5 O24 96.47(10) . .
O23 Mo5 O24 146.53(10) . .
O17 Mo5 O25 153.80(10) . .
O16 Mo5 O25 104.66(10) . .
O23 Mo5 O25 73.05(9) . .
O24 Mo5 O25 74.34(9) . .
O17 Mo5 O28 81.65(9) . .
O16 Mo5 O28 175.61(10) . .
O23 Mo5 O28 83.40(9) . .
O24 Mo5 O28 79.76(9) . .
O25 Mo5 O28 72.25(8) . .
O18 Mo6 O28 104.18(11) . .
O18 Mo6 O26 105.55(11) . .
O28 Mo6 O26 100.74(10) . .
O18 Mo6 O25 103.56(11) . 2
O28 Mo6 O25 97.53(10) . 2
O26 Mo6 O25 140.38(10) . 2
O18 Mo6 O23 99.92(11) . 2
O28 Mo6 O23 155.61(10) . 2
O26 Mo6 O23 75.97(9) . 2
O25 Mo6 O23 73.00(9) 2 2
O18 Mo6 O25 177.91(10) . .
O28 Mo6 O25 73.81(9) . .
O26 Mo6 O25 75.56(8) . .
O25 Mo6 O25 76.28(9) 2 .
O23 Mo6 O25 82.04(8) 2 .
O19 Mo7 O20 105.22(13) . .
O19 Mo7 O27 97.89(12) . .
O20 Mo7 O27 98.42(11) . .
O19 Mo7 F2 90.29(12) . .
O20 Mo7 F2 97.72(11) . .
O27 Mo7 F2 159.28(10) . .
O19 Mo7 O23 163.83(11) . 2
O20 Mo7 O23 88.85(11) . 2
O27 Mo7 O23 87.66(9) . 2
F2 Mo7 O23 79.76(9) . 2
O19 Mo7 O26 97.76(11) . .
O20 Mo7 O26 156.88(10) . .
O27 Mo7 O26 75.53(9) . .
F2 Mo7 O26 84.55(9) . .
O23 Mo7 O26 68.82(8) 2 .
O22 Mo8 O21 103.15(13) . .
O22 Mo8 O27 100.50(11) . .
O21 Mo8 O27 98.12(11) . .
O22 Mo8 O24 97.89(11) . .
O21 Mo8 O24 98.70(11) . .
O27 Mo8 O24 151.47(10) . .
O22 Mo8 O25 163.50(11) . .
O21 Mo8 O25 91.28(10) . .
O27 Mo8 O25 85.08(9) . .
O24 Mo8 O25 71.68(9) . .
O22 Mo8 O26 91.92(10) . .
O21 Mo8 O26 163.81(11) . .
O27 Mo8 O26 72.99(9) . .
O24 Mo8 O26 84.81(9) . .
O25 Mo8 O26 74.74(8) . .
C1 N1 N2 107.0(3) . .
C1 N1 Co1 129.1(2) . .
N2 N1 Co1 123.7(2) . .
C2 N2 N1 107.2(3) . .
C2 N2 Co2 125.8(2) . .
N1 N2 Co2 126.9(2) . .
C2 N3 C1 105.5(3) . .
C2 N3 C5 126.8(3) . .
C1 N3 C5 127.7(3) . .
C3 N4 N5 106.7(3) . .
C3 N4 Co3 128.9(2) . 1_565
N5 N4 Co3 124.3(2) . 1_565
C4 N5 N4 107.5(3) . .
C4 N5 Co4 126.1(2) . 1_565
N4 N5 Co4 126.0(2) . 1_565
C4 N6 C3 105.1(3) . .
C4 N6 C7 126.5(3) . .
C3 N6 C7 128.4(3) . .
C8 N7 N8 107.3(3) . .
C8 N7 Co1 126.7(2) . 1_556
N8 N7 Co1 125.7(2) . 1_556
C9 N8 N7 107.2(3) . .
C9 N8 Co2 127.5(2) . 1_556
N7 N8 Co2 125.2(2) . 1_556
C9 N9 C8 105.5(3) . .
C9 N9 C12 128.8(3) . .
C8 N9 C12 125.5(3) . .
C10 N10 N11 106.7(3) . .
C10 N10 Co3 131.8(2) . .
N11 N10 Co3 121.5(2) . .
C11 N11 N10 107.5(3) . .
C11 N11 Co4 123.2(2) . .
N10 N11 Co4 128.2(2) . .
C11 N12 C10 105.6(3) . .
C11 N12 C14 125.6(3) . .
C10 N12 C14 128.6(3) . .
C15 N13 N14 106.6(3) . .
C15 N13 Co1 128.5(2) . .
N14 N13 Co1 124.8(2) . .
C16 N14 N13 107.3(3) . .
C16 N14 Co2 127.0(2) . .
N13 N14 Co2 125.5(2) . .
C15 N15 C16 105.4(3) . .
C15 N15 C19 126.8(3) . .
C16 N15 C19 127.8(3) . .
C17 N16 N17 106.7(3) . .
C17 N16 Co3 128.1(2) . 1_655
N17 N16 Co3 124.8(2) . 1_655
C18 N17 N16 107.0(2) . .
C18 N17 Co4 128.2(2) . 1_655
N16 N17 Co4 124.8(2) . 1_655
C18 N18 C17 105.6(3) . .
C18 N18 C21 125.6(3) . .
C17 N18 C21 128.8(3) . .
Co4 O2 H2B 110.5 . .
Co4 O2 H2A 110.5 . .
H2B O2 H2A 108.7 . .
Mo1 O3 Co4 147.66(13) . .
Mo1 O4 Co2 160.54(14) . .
Mo2 O10 Mo4 114.87(11) . 2_666
Mo1 O11 Mo3 116.54(11) 2_666 .
Mo2 O12 Mo3 106.43(10) . .
Mo2 O12 Mo1 112.82(11) . 2_666
Mo3 O12 Mo1 93.99(8) . 2_666
Mo4 O13 Mo3 151.54(12) . .
Mo4 O13 Mo2 106.11(10) . .
Mo3 O13 Mo2 101.82(10) . .
Mo2 O14 Mo1 147.64(11) . .
Mo2 O14 Mo4 104.90(9) . .
Mo1 O14 Mo4 95.39(8) . .
Mo2 O14 Mo2 103.65(9) . 2_666
Mo1 O14 Mo2 99.02(8) . 2_666
Mo4 O14 Mo2 95.70(8) . 2_666
Mo4 O15 Mo1 115.11(11) . .
Mo5 O16 Co2 148.28(14) . .
Mo5 O17 Co4 158.97(13) . .
Mo5 O23 Mo6 107.19(10) . 2
Mo5 O23 Mo7 149.82(13) . 2
Mo6 O23 Mo7 102.97(10) 2 2
Mo5 O24 Mo8 115.65(12) . .
Mo6 O25 Mo5 103.27(9) 2 .
Mo6 O25 Mo8 153.08(12) 2 .
Mo5 O25 Mo8 94.82(9) . .
Mo6 O25 Mo6 103.72(9) 2 .
Mo5 O25 Mo6 95.30(8) . .
Mo8 O25 Mo6 94.13(8) . .
Mo6 O26 Mo7 111.08(11) . .
Mo6 O26 Mo8 114.48(10) . .
Mo7 O26 Mo8 91.94(9) . .
Mo7 O27 Mo8 114.38(12) . .
Mo6 O28 Mo5 118.49(11) . .
N1 C1 N3 110.0(3) . .
N1 C1 H1 125.0 . .
N3 C1 H1 125.0 . .
N2 C2 N3 110.4(3) . .
N2 C2 H2 124.8 . .
N3 C2 H2 124.8 . .
N4 C3 N6 110.4(3) . .
N4 C3 H3 124.8 . .
N6 C3 H3 124.8 . .
N5 C4 N6 110.2(3) . .
N5 C4 H4 124.9 . .
N6 C4 H4 124.9 . .
N3 C5 C6 110.2(3) . .
N3 C5 H5A 109.6 . .
C6 C5 H5A 109.6 . .
N3 C5 H5B 109.6 . .
C6 C5 H5B 109.6 . .
H5A C5 H5B 108.1 . .
C7 C6 C5 109.4(3) . .
C7 C6 H6A 109.8 . .
C5 C6 H6A 109.8 . .
C7 C6 H6B 109.8 . .
C5 C6 H6B 109.8 . .
H6A C6 H6B 108.2 . .
N6 C7 C6 110.6(3) . .
N6 C7 H7A 109.5 . .
C6 C7 H7A 109.5 . .
N6 C7 H7B 109.5 . .
C6 C7 H7B 109.5 . .
H7A C7 H7B 108.1 . .
N7 C8 N9 109.9(3) . .
N7 C8 H8 125.1 . .
N9 C8 H8 125.1 . .
N8 C9 N9 110.1(3) . .
N8 C9 H9 124.9 . .
N9 C9 H9 124.9 . .
N10 C10 N12 110.0(3) . .
N10 C10 H10 125.0 . .
N12 C10 H10 125.0 . .
N11 C11 N12 110.1(3) . .
N11 C11 H11 124.9 . .
N12 C11 H11 124.9 . .
N9 C12 C13 110.1(3) . .
N9 C12 H12A 109.6 . .
C13 C12 H12A 109.6 . .
N9 C12 H12B 109.6 . .
C13 C12 H12B 109.6 . .
H12A C12 H12B 108.2 . .
C14 C13 C12 112.1(3) . .
C14 C13 H13A 109.2 . .
C12 C13 H13A 109.2 . .
C14 C13 H13B 109.2 . .
C12 C13 H13B 109.2 . .
H13A C13 H13B 107.9 . .
N12 C14 C13 111.7(3) . .
N12 C14 H14A 109.3 . .
C13 C14 H14A 109.3 . .
N12 C14 H14B 109.3 . .
C13 C14 H14B 109.3 . .
H14A C14 H14B 107.9 . .
N13 C15 N15 110.6(3) . .
N13 C15 H15 124.7 . .
N15 C15 H15 124.7 . .
N14 C16 N15 110.0(3) . .
N14 C16 H16 125.0 . .
N15 C16 H16 125.0 . .
N16 C17 N18 110.5(3) . .
N16 C17 H17 124.7 . .
N18 C17 H17 124.7 . .
N17 C18 N18 110.2(3) . .
N17 C18 H18 124.9 . .
N18 C18 H18 124.9 . .
N15 C19 C20 112.0(3) . .
N15 C19 H19A 109.2 . .
C20 C19 H19A 109.2 . .
N15 C19 H19B 109.2 . .
C20 C19 H19B 109.2 . .
H19A C19 H19B 107.9 . .
C21 C20 C19 108.0(3) . .
C21 C20 H20A 110.1 . .
C19 C20 H20A 110.1 . .
C21 C20 H20B 110.1 . .
C19 C20 H20B 110.1 . .
H20A C20 H20B 108.4 . .
N18 C21 C20 112.3(3) . .
N18 C21 H21A 109.1 . .
C20 C21 H21A 109.1 . .
N18 C21 H21B 109.1 . .
C20 C21 H21B 109.1 . .
H21A C21 H21B 107.9 . .
H3WA O3W H3WB 108.0 . .
H5WA O5W H5WB 108.0 . .

loop_
_geom_bond_atom_site_label_1
_geom_bond_atom_site_label_2
_geom_bond_distance
_geom_bond_site_symmetry_2
Co1 N7 2.107(3) 2_666
Co1 N7 2.107(3) 1_554
Co1 N1 2.150(3) 2_665
Co1 N1 2.150(3) .
Co1 N13 2.167(3) 2_665
Co1 N13 2.167(3) .
Co1 Co2 3.8236(4) .
Co2 N2 2.068(3) .
Co2 N14 2.076(3) .
Co2 O16 2.098(2) .
Co2 N8 2.098(3) 1_554
Co2 O4 2.131(2) .
Co2 O1 2.161(3) .
Co3 N4 2.118(3) 2_566
Co3 N4 2.118(3) 1_545
Co3 N10 2.120(3) .
Co3 N10 2.120(3) 2_556
Co3 N16 2.153(3) 1_455
Co3 N16 2.153(3) 2_656
Co3 Co4 3.8028(4) .
Co4 O3 2.055(2) .
Co4 O17 2.061(2) .
Co4 N17 2.076(3) 1_455
Co4 N5 2.092(3) 1_545
Co4 N11 2.097(3) .
Co4 O2 2.154(2) .
Mo1 O4 1.736(2) .
Mo1 O3 1.736(2) .
Mo1 O11 1.836(2) 2_666
Mo1 O15 1.991(2) .
Mo1 O14 2.189(2) .
Mo1 O12 2.355(2) 2_666
Mo2 O5 1.697(2) .
Mo2 O10 1.749(2) .
Mo2 O12 1.875(2) .
Mo2 O14 1.946(2) .
Mo2 O13 2.200(2) .
Mo2 O14 2.451(2) 2_666
Mo3 O6 1.697(2) .
Mo3 F1B 1.822(2) .
Mo3 O7A 1.828(2) .
Mo3 O13 2.010(2) .
Mo3 O11 2.080(2) .
Mo3 O12 2.201(2) .
Mo4 O8 1.701(2) .
Mo4 O9 1.729(2) .
Mo4 O15 1.891(2) .
Mo4 O13 1.955(2) .
Mo4 O14 2.241(2) .
Mo4 O10 2.364(2) 2_666
Mo5 O17 1.735(2) .
Mo5 O16 1.735(2) .
Mo5 O23 1.893(2) .
Mo5 O24 1.910(2) .
Mo5 O25 2.180(2) .
Mo5 O28 2.308(2) .
Mo6 O18 1.704(2) .
Mo6 O28 1.744(2) .
Mo6 O26 1.890(2) .
Mo6 O25 1.953(2) 2
Mo6 O23 2.133(2) 2
Mo6 O25 2.537(2) .
Mo7 O19 1.703(3) .
Mo7 O20 1.721(3) .
Mo7 O27 1.903(2) .
Mo7 F2 1.977(2) .
Mo7 O23 2.189(2) 2
Mo7 O26 2.206(2) .
Mo8 O22 1.710(2) .
Mo8 O21 1.716(2) .
Mo8 O27 1.939(2) .
Mo8 O24 1.953(2) .
Mo8 O25 2.262(2) .
Mo8 O26 2.285(2) .
N1 C1 1.313(4) .
N1 N2 1.384(4) .
N2 C2 1.306(4) .
N3 C2 1.351(4) .
N3 C1 1.355(4) .
N3 C5 1.467(4) .
N4 C3 1.312(4) .
N4 N5 1.375(4) .
N4 Co3 2.118(3) 1_565
N5 C4 1.307(4) .
N5 Co4 2.092(3) 1_565
N6 C4 1.350(4) .
N6 C3 1.353(4) .
N6 C7 1.465(4) .
N7 C8 1.308(4) .
N7 N8 1.382(4) .
N7 Co1 2.107(3) 1_556
N8 C9 1.306(4) .
N8 Co2 2.098(3) 1_556
N9 C9 1.354(4) .
N9 C8 1.357(4) .
N9 C12 1.469(4) .
N10 C10 1.315(4) .
N10 N11 1.380(4) .
N11 C11 1.309(4) .
N12 C11 1.347(4) .
N12 C10 1.357(4) .
N12 C14 1.473(4) .
N13 C15 1.313(4) .
N13 N14 1.378(4) .
N14 C16 1.315(4) .
N15 C15 1.347(4) .
N15 C16 1.348(4) .
N15 C19 1.474(4) .
N16 C17 1.307(4) .
N16 N17 1.386(4) .
N16 Co3 2.153(3) 1_655
N17 C18 1.312(4) .
N17 Co4 2.076(3) 1_655
N18 C18 1.346(4) .
N18 C17 1.348(4) .
N18 C21 1.472(4) .
O2 H2B 0.8500 .
O2 H2A 0.8500 .
O10 Mo4 2.364(2) 2_666
O11 Mo1 1.836(2) 2_666
O12 Mo1 2.355(2) 2_666
O14 Mo2 2.451(2) 2_666
O23 Mo6 2.133(2) 2
O23 Mo7 2.189(2) 2
O25 Mo6 1.953(2) 2
C1 H1 0.9300 .
C2 H2 0.9300 .
C3 H3 0.9300 .
C4 H4 0.9300 .
C5 C6 1.522(5) .
C5 H5A 0.9700 .
C5 H5B 0.9700 .
C6 C7 1.521(4) .
C6 H6A 0.9700 .
C6 H6B 0.9700 .
C7 H7A 0.9700 .
C7 H7B 0.9700 .
C8 H8 0.9300 .
C9 H9 0.9300 .
C10 H10 0.9300 .
C11 H11 0.9300 .
C12 C13 1.511(5) .
C12 H12A 0.9700 .
C12 H12B 0.9700 .
C13 C14 1.511(4) .
C13 H13A 0.9700 .
C13 H13B 0.9700 .
C14 H14A 0.9700 .
C14 H14B 0.9700 .
C15 H15 0.9300 .
C16 H16 0.9300 .
C17 H17 0.9300 .
C18 H18 0.9300 .
C19 C20 1.518(5) .
C19 H19A 0.9700 .
C19 H19B 0.9700 .
C20 C21 1.517(5) .
C20 H20A 0.9700 .
C20 H20B 0.9700 .
C21 H21A 0.9700 .
C21 H21B 0.9700 .
O3W H3WA 0.8500 .
O3W H3WB 0.8500 .
O5W H5WA 0.8501 .
O5W H5WB 0.8500 .

loop_
_geom_torsion_atom_site_label_1
_geom_torsion_atom_site_label_2
_geom_torsion_atom_site_label_3
_geom_torsion_atom_site_label_4
_geom_torsion
_geom_torsion_site_symmetry_1
_geom_torsion_site_symmetry_4
N7 Co1 Co2 N2 60.18(13) 2_666 .
N7 Co1 Co2 N2 -119.82(13) 1_554 .
N1 Co1 Co2 N2 -178.90(13) 2_665 .
N1 Co1 Co2 N2 1.10(13) . .
N13 Co1 Co2 N2 -57.40(13) 2_665 .
N13 Co1 Co2 N2 122.60(13) . .
N7 Co1 Co2 N14 -61.95(13) 2_666 .
N7 Co1 Co2 N14 118.05(13) 1_554 .
N1 Co1 Co2 N14 58.97(13) 2_665 .
N1 Co1 Co2 N14 -121.03(13) . .
N13 Co1 Co2 N14 -179.52(13) 2_665 .
N13 Co1 Co2 N14 0.48(13) . .
N7 Co1 Co2 O16 120.61(12) 2_666 .
N7 Co1 Co2 O16 -59.39(12) 1_554 .
N1 Co1 Co2 O16 -118.46(12) 2_665 .
N1 Co1 Co2 O16 61.54(12) . .
N13 Co1 Co2 O16 3.04(12) 2_665 .
N13 Co1 Co2 O16 -176.96(12) . .
N7 Co1 Co2 N8 178.52(13) 2_666 1_554
N7 Co1 Co2 N8 -1.48(13) 1_554 1_554
N1 Co1 Co2 N8 -60.56(13) 2_665 1_554
N1 Co1 Co2 N8 119.44(13) . 1_554
N13 Co1 Co2 N8 60.95(13) 2_665 1_554
N13 Co1 Co2 N8 -119.05(13) . 1_554
N7 Co1 Co2 O4 -4.48(12) 2_666 .
N7 Co1 Co2 O4 175.52(12) 1_554 .
N1 Co1 Co2 O4 116.44(12) 2_665 .
N1 Co1 Co2 O4 -63.56(12) . .
N13 Co1 Co2 O4 -122.06(12) 2_665 .
N13 Co1 Co2 O4 57.94(12) . .
N7 Co1 Co2 O1 -127.55(14) 2_666 .
N7 Co1 Co2 O1 52.45(14) 1_554 .
N1 Co1 Co2 O1 -6.63(14) 2_665 .
N1 Co1 Co2 O1 173.37(14) . .
N13 Co1 Co2 O1 114.88(14) 2_665 .
N13 Co1 Co2 O1 -65.12(14) . .
N4 Co3 Co4 O3 11.61(12) 2_566 .
N4 Co3 Co4 O3 -168.39(12) 1_545 .
N10 Co3 Co4 O3 -52.69(12) . .
N10 Co3 Co4 O3 127.31(12) 2_556 .
N16 Co3 Co4 O3 69.11(12) 1_455 .
N16 Co3 Co4 O3 -110.89(12) 2_656 .
N4 Co3 Co4 O17 -113.44(13) 2_566 .
N4 Co3 Co4 O17 66.56(13) 1_545 .
N10 Co3 Co4 O17 -177.74(13) . .
N10 Co3 Co4 O17 2.26(13) 2_556 .
N16 Co3 Co4 O17 -55.94(13) 1_455 .
N16 Co3 Co4 O17 124.06(13) 2_656 .
N4 Co3 Co4 N17 -59.25(13) 2_566 1_455
N4 Co3 Co4 N17 120.75(13) 1_545 1_455
N10 Co3 Co4 N17 -123.55(13) . 1_455
N10 Co3 Co4 N17 56.45(13) 2_556 1_455
N16 Co3 Co4 N17 -1.75(13) 1_455 1_455
N16 Co3 Co4 N17 178.25(13) 2_656 1_455
N4 Co3 Co4 N5 -178.26(13) 2_566 1_545
N4 Co3 Co4 N5 1.74(13) 1_545 1_545
N10 Co3 Co4 N5 117.43(13) . 1_545
N10 Co3 Co4 N5 -62.57(13) 2_556 1_545
N16 Co3 Co4 N5 -120.76(13) 1_455 1_545
N16 Co3 Co4 N5 59.24(13) 2_656 1_545
N4 Co3 Co4 N11 60.36(13) 2_566 .
N4 Co3 Co4 N11 -119.64(13) 1_545 .
N10 Co3 Co4 N11 -3.94(13) . .
N10 Co3 Co4 N11 176.06(13) 2_556 .
N16 Co3 Co4 N11 117.86(13) 1_455 .
N16 Co3 Co4 N11 -62.14(13) 2_656 .
N4 Co3 Co4 O2 129.68(12) 2_566 .
N4 Co3 Co4 O2 -50.32(12) 1_545 .
N10 Co3 Co4 O2 65.38(12) . .
N10 Co3 Co4 O2 -114.62(12) 2_556 .
N16 Co3 Co4 O2 -172.82(13) 1_455 .
N16 Co3 Co4 O2 7.18(13) 2_656 .
N7 Co1 N1 C1 48.4(3) 2_666 .
N7 Co1 N1 C1 -131.6(3) 1_554 .
N1 Co1 N1 C1 -139(100) 2_665 .
N13 Co1 N1 C1 -39.3(3) 2_665 .
N13 Co1 N1 C1 140.7(3) . .
Co2 Co1 N1 C1 -175.8(3) . .
N7 Co1 N1 N2 -137.5(3) 2_666 .
N7 Co1 N1 N2 42.5(3) 1_554 .
N1 Co1 N1 N2 35(100) 2_665 .
N13 Co1 N1 N2 134.9(3) 2_665 .
N13 Co1 N1 N2 -45.1(3) . .
Co2 Co1 N1 N2 -1.6(2) . .
C1 N1 N2 C2 0.4(4) . .
Co1 N1 N2 C2 -174.9(2) . .
C1 N1 N2 Co2 178.3(2) . .
Co1 N1 N2 Co2 3.0(4) . .
N14 Co2 N2 C2 -139.7(3) . .
O16 Co2 N2 C2 42.2(3) . .
N8 Co2 N2 C2 129.9(3) 1_554 .
O4 Co2 N2 C2 -50.6(3) . .
O1 Co2 N2 C2 67.5(10) . .
Co1 Co2 N2 C2 175.8(3) . .
N14 Co2 N2 N1 42.8(3) . .
O16 Co2 N2 N1 -135.4(3) . .
N8 Co2 N2 N1 -47.6(3) 1_554 .
O4 Co2 N2 N1 131.8(3) . .
O1 Co2 N2 N1 -110.0(9) . .
Co1 Co2 N2 N1 -1.7(2) . .
C3 N4 N5 C4 0.5(4) . .
Co3 N4 N5 C4 178.0(2) 1_565 .
C3 N4 N5 Co4 -172.7(2) . 1_565
Co3 N4 N5 Co4 4.8(4) 1_565 1_565
C8 N7 N8 C9 -0.8(4) . .
Co1 N7 N8 C9 173.0(2) 1_556 .
C8 N7 N8 Co2 -177.9(2) . 1_556
Co1 N7 N8 Co2 -4.1(4) 1_556 1_556
N4 Co3 N10 C10 54.6(3) 2_566 .
N4 Co3 N10 C10 -125.4(3) 1_545 .
N10 Co3 N10 C10 -110(100) 2_556 .
N16 Co3 N10 C10 143.6(3) 1_455 .
N16 Co3 N10 C10 -36.4(3) 2_656 .
Co4 Co3 N10 C10 -172.8(3) . .
N4 Co3 N10 N11 -126.9(2) 2_566 .
N4 Co3 N10 N11 53.1(2) 1_545 .
N10 Co3 N10 N11 69(100) 2_556 .
N16 Co3 N10 N11 -37.9(2) 1_455 .
N16 Co3 N10 N11 142.1(2) 2_656 .
Co4 Co3 N10 N11 5.68(19) . .
C10 N10 N11 C11 -0.6(4) . .
Co3 N10 N11 C11 -179.4(2) . .
C10 N10 N11 Co4 167.9(2) . .
Co3 N10 N11 Co4 -10.9(4) . .
O3 Co4 N11 C11 -43.3(3) . .
O17 Co4 N11 C11 -64.5(11) . .
N17 Co4 N11 C11 -140.5(3) 1_455 .
N5 Co4 N11 C11 129.1(3) 1_545 .
O2 Co4 N11 C11 42.8(3) . .
Co3 Co4 N11 C11 173.3(3) . .
O3 Co4 N11 N10 149.8(3) . .
O17 Co4 N11 N10 128.6(9) . .
N17 Co4 N11 N10 52.6(3) 1_455 .
N5 Co4 N11 N10 -37.8(3) 1_545 .
O2 Co4 N11 N10 -124.1(3) . .
Co3 Co4 N11 N10 6.4(2) . .
N7 Co1 N13 C15 -50.0(3) 2_666 .
N7 Co1 N13 C15 130.0(3) 1_554 .
N1 Co1 N13 C15 39.8(3) 2_665 .
N1 Co1 N13 C15 -140.2(3) . .
N13 Co1 N13 C15 145(100) 2_665 .
Co2 Co1 N13 C15 176.1(3) . .
N7 Co1 N13 N14 133.2(2) 2_666 .
N7 Co1 N13 N14 -46.8(2) 1_554 .
N1 Co1 N13 N14 -137.0(2) 2_665 .
N1 Co1 N13 N14 43.0(2) . .
N13 Co1 N13 N14 -32(100) 2_665 .
Co2 Co1 N13 N14 -0.7(2) . .
C15 N13 N14 C16 -0.2(4) . .
Co1 N13 N14 C16 177.2(2) . .
C15 N13 N14 Co2 -176.0(2) . .
Co1 N13 N14 Co2 1.3(4) . .
N2 Co2 N14 C16 140.2(3) . .
O16 Co2 N14 C16 -98(3) . .
N8 Co2 N14 C16 -130.5(3) 1_554 .
O4 Co2 N14 C16 46.7(3) . .
O1 Co2 N14 C16 -42.8(3) . .
Co1 Co2 N14 C16 -175.8(3) . .
N2 Co2 N14 N13 -44.8(3) . .
O16 Co2 N14 N13 77(3) . .
N8 Co2 N14 N13 44.5(3) 1_554 .
O4 Co2 N14 N13 -138.3(2) . .
O1 Co2 N14 N13 132.3(2) . .
Co1 Co2 N14 N13 -0.7(2) . .
C17 N16 N17 C18 -0.4(4) . .
Co3 N16 N17 C18 173.1(2) 1_655 .
C17 N16 N17 Co4 -178.3(2) . 1_655
Co3 N16 N17 Co4 -4.8(4) 1_655 1_655
O4 Mo1 O3 Co4 -51.6(3) . .
O11 Mo1 O3 Co4 -156.1(2) 2_666 .
O15 Mo1 O3 Co4 50.9(2) . .
O14 Mo1 O3 Co4 90.6(3) . .
O12 Mo1 O3 Co4 130.5(2) 2_666 .
O17 Co4 O3 Mo1 49.3(2) . .
N17 Co4 O3 Mo1 -38.9(3) 1_455 .
N5 Co4 O3 Mo1 165.0(6) 1_545 .
N11 Co4 O3 Mo1 -128.6(3) . .
O2 Co4 O3 Mo1 134.4(3) . .
Co3 Co4 O3 Mo1 -91.1(2) . .
O3 Mo1 O4 Co2 -82.8(4) . .
O11 Mo1 O4 Co2 22.7(4) 2_666 .
O15 Mo1 O4 Co2 -176.8(4) . .
O14 Mo1 O4 Co2 111.1(4) . .
O12 Mo1 O4 Co2 88.7(6) 2_666 .
N2 Co2 O4 Mo1 -154.1(4) . .
N14 Co2 O4 Mo1 -61.9(4) . .
O16 Co2 O4 Mo1 116.8(4) . .
N8 Co2 O4 Mo1 16(2) 1_554 .
O1 Co2 O4 Mo1 31.7(4) . .
Co1 Co2 O4 Mo1 -106.1(4) . .
O5 Mo2 O10 Mo4 176.70(12) . 2_666
O12 Mo2 O10 Mo4 67.87(13) . 2_666
O14 Mo2 O10 Mo4 -78.03(12) . 2_666
O13 Mo2 O10 Mo4 -12.2(3) . 2_666
O14 Mo2 O10 Mo4 -4.28(10) 2_666 2_666
O6 Mo3 O11 Mo1 -173.21(14) . 2_666
F1B Mo3 O11 Mo1 -70.97(13) . 2_666
O7A Mo3 O11 Mo1 12.9(5) . 2_666
O13 Mo3 O11 Mo1 88.35(13) . 2_666
O12 Mo3 O11 Mo1 14.77(11) . 2_666
O5 Mo2 O12 Mo3 80.98(12) . .
O10 Mo2 O12 Mo3 -170.78(10) . .
O14 Mo2 O12 Mo3 -50.96(19) . .
O13 Mo2 O12 Mo3 -12.23(9) . .
O14 Mo2 O12 Mo3 -96.86(10) 2_666 .
O5 Mo2 O12 Mo1 -177.32(11) . 2_666
O10 Mo2 O12 Mo1 -69.08(12) . 2_666
O14 Mo2 O12 Mo1 50.75(19) . 2_666
O13 Mo2 O12 Mo1 89.48(11) . 2_666
O14 Mo2 O12 Mo1 4.84(9) 2_666 2_666
O6 Mo3 O12 Mo2 75.6(4) . .
F1B Mo3 O12 Mo2 -166.21(12) . .
O7A Mo3 O12 Mo2 -75.53(12) . .
O13 Mo3 O12 Mo2 13.58(10) . .
O11 Mo3 O12 Mo2 104.94(12) . .
O6 Mo3 O12 Mo1 -39.6(4) . 2_666
F1B Mo3 O12 Mo1 78.58(10) . 2_666
O7A Mo3 O12 Mo1 169.25(10) . 2_666
O13 Mo3 O12 Mo1 -101.64(10) . 2_666
O11 Mo3 O12 Mo1 -10.27(8) . 2_666
O8 Mo4 O13 Mo3 82.3(3) . .
O9 Mo4 O13 Mo3 -23.6(3) . .
O15 Mo4 O13 Mo3 -163.6(2) . .
O14 Mo4 O13 Mo3 -176.6(3) . .
O10 Mo4 O13 Mo3 -103.1(3) 2_666 .
O8 Mo4 O13 Mo2 -86.29(12) . .
O9 Mo4 O13 Mo2 167.82(11) . .
O15 Mo4 O13 Mo2 27.8(2) . .
O14 Mo4 O13 Mo2 14.86(9) . .
O10 Mo4 O13 Mo2 88.32(10) 2_666 .
O6 Mo3 O13 Mo4 14.6(3) . .
F1B Mo3 O13 Mo4 -179.5(2) . .
O7A Mo3 O13 Mo4 -87.4(3) . .
O11 Mo3 O13 Mo4 106.5(3) . .
O12 Mo3 O13 Mo4 179.9(3) . .
O6 Mo3 O13 Mo2 -176.63(12) . .
F1B Mo3 O13 Mo2 -10.7(3) . .
O7A Mo3 O13 Mo2 81.38(11) . .
O11 Mo3 O13 Mo2 -84.67(10) . .
O12 Mo3 O13 Mo2 -11.30(9) . .
O5 Mo2 O13 Mo4 83.79(12) . .
O10 Mo2 O13 Mo4 -87.5(3) . .
O12 Mo2 O13 Mo4 -172.39(13) . .
O14 Mo2 O13 Mo4 -17.07(10) . .
O14 Mo2 O13 Mo4 -95.35(10) 2_666 .
O5 Mo2 O13 Mo3 -90.68(12) . .
O10 Mo2 O13 Mo3 98.0(3) . .
O12 Mo2 O13 Mo3 13.14(10) . .
O14 Mo2 O13 Mo3 168.46(12) . .
O14 Mo2 O13 Mo3 90.18(10) 2_666 .
O5 Mo2 O14 Mo1 48.5(2) . .
O10 Mo2 O14 Mo1 -58.4(2) . .
O12 Mo2 O14 Mo1 -178.87(17) . .
O13 Mo2 O14 Mo1 141.7(2) . .
O14 Mo2 O14 Mo1 -133.2(3) 2_666 .
O5 Mo2 O14 Mo4 -78.50(12) . .
O10 Mo2 O14 Mo4 174.66(10) . .
O12 Mo2 O14 Mo4 54.15(18) . .
O13 Mo2 O14 Mo4 14.75(9) . .
O14 Mo2 O14 Mo4 99.81(11) 2_666 .
O5 Mo2 O14 Mo2 -178.31(10) . 2_666
O10 Mo2 O14 Mo2 74.85(10) . 2_666
O12 Mo2 O14 Mo2 -45.67(17) . 2_666
O13 Mo2 O14 Mo2 -85.06(9) . 2_666
O14 Mo2 O14 Mo2 0.0 2_666 2_666
O4 Mo1 O14 Mo2 -44.3(2) . .
O3 Mo1 O14 Mo2 172.5(2) . .
O11 Mo1 O14 Mo2 56.5(2) 2_666 .
O15 Mo1 O14 Mo2 -145.1(2) . .
O12 Mo1 O14 Mo2 130.2(2) 2_666 .
O4 Mo1 O14 Mo4 84.90(10) . .
O3 Mo1 O14 Mo4 -58.3(3) . .
O11 Mo1 O14 Mo4 -174.37(10) 2_666 .
O15 Mo1 O14 Mo4 -15.98(8) . .
O12 Mo1 O14 Mo4 -100.59(9) 2_666 .
O4 Mo1 O14 Mo2 -178.44(9) . 2_666
O3 Mo1 O14 Mo2 38.3(3) . 2_666
O11 Mo1 O14 Mo2 -77.70(9) 2_666 2_666
O15 Mo1 O14 Mo2 80.69(9) . 2_666
O12 Mo1 O14 Mo2 -3.93(7) 2_666 2_666
O8 Mo4 O14 Mo2 76.70(13) . .
O9 Mo4 O14 Mo2 -103.7(2) . .
O15 Mo4 O14 Mo2 171.35(13) . .
O13 Mo4 O14 Mo2 -16.76(10) . .
O10 Mo4 O14 Mo2 -102.64(11) 2_666 .
O8 Mo4 O14 Mo1 -77.87(11) . .
O9 Mo4 O14 Mo1 101.7(2) . .
O15 Mo4 O14 Mo1 16.78(9) . .
O13 Mo4 O14 Mo1 -171.32(11) . .
O10 Mo4 O14 Mo1 102.79(9) 2_666 .
O8 Mo4 O14 Mo2 -177.52(10) . 2_666
O9 Mo4 O14 Mo2 2.1(3) . 2_666
O15 Mo4 O14 Mo2 -82.87(10) . 2_666
O13 Mo4 O14 Mo2 89.02(9) . 2_666
O10 Mo4 O14 Mo2 3.14(7) 2_666 2_666
O8 Mo4 O15 Mo1 80.42(14) . .
O9 Mo4 O15 Mo1 -173.61(13) . .
O13 Mo4 O15 Mo1 -33.3(2) . .
O14 Mo4 O15 Mo1 -20.44(11) . .
O10 Mo4 O15 Mo1 -93.81(12) 2_666 .
O4 Mo1 O15 Mo4 -70.25(14) . .
O3 Mo1 O15 Mo4 -174.24(13) . .
O11 Mo1 O15 Mo4 68.7(2) 2_666 .
O14 Mo1 O15 Mo4 21.01(11) . .
O12 Mo1 O15 Mo4 95.71(13) 2_666 .
O17 Mo5 O16 Co2 -14.9(3) . .
O23 Mo5 O16 Co2 -119.3(3) . .
O24 Mo5 O16 Co2 90.5(3) . .
O25 Mo5 O16 Co2 166.0(2) . .
O28 Mo5 O16 Co2 121.1(12) . .
N2 Co2 O16 Mo5 -110.7(3) . .
N14 Co2 O16 Mo5 127(3) . .
N8 Co2 O16 Mo5 160.0(3) 1_554 .
O4 Co2 O16 Mo5 -17.2(3) . .
O1 Co2 O16 Mo5 72.1(3) . .
Co1 Co2 O16 Mo5 -156.2(2) . .
O16 Mo5 O17 Co4 148.9(4) . .
O23 Mo5 O17 Co4 -109.3(4) . .
O24 Mo5 O17 Co4 49.3(4) . .
O25 Mo5 O17 Co4 -33.1(5) . .
O28 Mo5 O17 Co4 -28.0(4) . .
O3 Co4 O17 Mo5 -136.6(4) . .
N17 Co4 O17 Mo5 -39.3(4) 1_455 .
N5 Co4 O17 Mo5 51.0(4) 1_545 .
N11 Co4 O17 Mo5 -115.4(9) . .
O2 Co4 O17 Mo5 136.7(4) . .
Co3 Co4 O17 Mo5 3.0(4) . .
O17 Mo5 O23 Mo6 167.25(11) . 2
O16 Mo5 O23 Mo6 -88.86(12) . 2
O24 Mo5 O23 Mo6 27.3(2) . 2
O25 Mo5 O23 Mo6 13.88(9) . 2
O28 Mo5 O23 Mo6 87.30(10) . 2
O17 Mo5 O23 Mo7 -10.7(3) . 2
O16 Mo5 O23 Mo7 93.2(3) . 2
O24 Mo5 O23 Mo7 -150.7(2) . 2
O25 Mo5 O23 Mo7 -164.1(3) . 2
O28 Mo5 O23 Mo7 -90.6(2) . 2
O17 Mo5 O24 Mo8 -169.42(12) . .
O16 Mo5 O24 Mo8 87.01(14) . .
O23 Mo5 O24 Mo8 -29.7(2) . .
O25 Mo5 O24 Mo8 -16.45(11) . .
O28 Mo5 O24 Mo8 -90.72(12) . .
O22 Mo8 O24 Mo5 -177.08(13) . .
O21 Mo8 O24 Mo5 -72.39(15) . .
O27 Mo8 O24 Mo5 53.1(3) . .
O25 Mo8 O24 Mo5 16.07(11) . .
O26 Mo8 O24 Mo5 91.69(12) . .
O17 Mo5 O25 Mo6 -97.9(2) . 2
O16 Mo5 O25 Mo6 79.98(12) . 2
O23 Mo5 O25 Mo6 -14.91(10) . 2
O24 Mo5 O25 Mo6 172.71(12) . 2
O28 Mo5 O25 Mo6 -103.27(11) . 2
O17 Mo5 O25 Mo8 102.1(2) . .
O16 Mo5 O25 Mo8 -79.95(10) . .
O23 Mo5 O25 Mo8 -174.84(11) . .
O24 Mo5 O25 Mo8 12.78(9) . .
O28 Mo5 O25 Mo8 96.80(9) . .
O17 Mo5 O25 Mo6 7.5(2) . .
O16 Mo5 O25 Mo6 -174.56(9) . .
O23 Mo5 O25 Mo6 90.55(9) . .
O24 Mo5 O25 Mo6 -81.83(9) . .
O28 Mo5 O25 Mo6 2.19(7) . .
O22 Mo8 O25 Mo6 162.3(3) . 2
O21 Mo8 O25 Mo6 -46.4(3) . 2
O27 Mo8 O25 Mo6 51.6(3) . 2
O24 Mo8 O25 Mo6 -145.1(3) . 2
O26 Mo8 O25 Mo6 125.3(3) . 2
O22 Mo8 O25 Mo5 -65.2(4) . .
O21 Mo8 O25 Mo5 86.06(11) . .
O27 Mo8 O25 Mo5 -175.89(10) . .
O24 Mo8 O25 Mo5 -12.68(9) . .
O26 Mo8 O25 Mo5 -102.20(9) . .
O22 Mo8 O25 Mo6 30.5(4) . .
O21 Mo8 O25 Mo6 -178.26(10) . .
O27 Mo8 O25 Mo6 -80.21(9) . .
O24 Mo8 O25 Mo6 83.01(9) . .
O26 Mo8 O25 Mo6 -6.52(7) . .
O18 Mo6 O25 Mo6 86(3) . 2
O28 Mo6 O25 Mo6 102.19(11) . 2
O26 Mo6 O25 Mo6 -151.84(12) . 2
O25 Mo6 O25 Mo6 0.0 2 2
O23 Mo6 O25 Mo6 -74.35(10) 2 2
O18 Mo6 O25 Mo5 -19(3) . .
O28 Mo6 O25 Mo5 -2.88(9) . .
O26 Mo6 O25 Mo5 103.09(10) . .
O25 Mo6 O25 Mo5 -105.07(11) 2 .
O23 Mo6 O25 Mo5 -179.42(9) 2 .
O18 Mo6 O25 Mo8 -114(3) . .
O28 Mo6 O25 Mo8 -98.11(10) . .
O26 Mo6 O25 Mo8 7.86(9) . .
O25 Mo6 O25 Mo8 159.69(14) 2 .
O23 Mo6 O25 Mo8 85.34(9) 2 .
O18 Mo6 O26 Mo7 -87.93(13) . .
O28 Mo6 O26 Mo7 163.92(11) . .
O25 Mo6 O26 Mo7 47.93(19) 2 .
O23 Mo6 O26 Mo7 8.67(10) 2 .
O25 Mo6 O26 Mo7 93.91(11) . .
O18 Mo6 O26 Mo8 169.64(12) . .
O28 Mo6 O26 Mo8 61.48(13) . .
O25 Mo6 O26 Mo8 -54.50(19) 2 .
O23 Mo6 O26 Mo8 -93.76(12) 2 .
O25 Mo6 O26 Mo8 -8.53(9) . .
O19 Mo7 O26 Mo6 161.87(13) . .
O20 Mo7 O26 Mo6 -24.6(3) . .
O27 Mo7 O26 Mo6 -101.93(12) . .
F2 Mo7 O26 Mo6 72.32(12) . .
O23 Mo7 O26 Mo6 -8.79(10) 2 .
O19 Mo7 O26 Mo8 -80.91(11) . .
O20 Mo7 O26 Mo8 92.6(3) . .
O27 Mo7 O26 Mo8 15.29(8) . .
F2 Mo7 O26 Mo8 -170.46(9) . .
O23 Mo7 O26 Mo8 108.43(9) 2 .
O22 Mo8 O26 Mo6 -160.54(13) . .
O21 Mo8 O26 Mo6 40.6(4) . .
O27 Mo8 O26 Mo6 99.06(13) . .
O24 Mo8 O26 Mo6 -62.79(12) . .
O25 Mo8 O26 Mo6 9.61(11) . .
O22 Mo8 O26 Mo7 85.20(10) . .
O21 Mo8 O26 Mo7 -73.6(4) . .
O27 Mo8 O26 Mo7 -15.20(8) . .
O24 Mo8 O26 Mo7 -177.05(9) . .
O25 Mo8 O26 Mo7 -104.65(9) . .
O19 Mo7 O27 Mo8 76.08(14) . .
O20 Mo7 O27 Mo8 -177.15(13) . .
F2 Mo7 O27 Mo8 -36.3(4) . .
O23 Mo7 O27 Mo8 -88.67(12) 2 .
O26 Mo7 O27 Mo8 -19.94(11) . .
O22 Mo8 O27 Mo7 -69.32(15) . .
O21 Mo8 O27 Mo7 -174.41(13) . .
O24 Mo8 O27 Mo7 60.0(2) . .
O25 Mo8 O27 Mo7 95.00(12) . .
O26 Mo8 O27 Mo7 19.47(11) . .
O18 Mo6 O28 Mo5 -177.52(12) . .
O26 Mo6 O28 Mo5 -68.30(13) . .
O25 Mo6 O28 Mo5 76.38(13) 2 .
O23 Mo6 O28 Mo5 11.4(3) 2 .
O25 Mo6 O28 Mo5 3.08(10) . .
O17 Mo5 O28 Mo6 178.76(15) . .
O16 Mo5 O28 Mo6 42.2(13) . .
O23 Mo5 O28 Mo6 -77.88(14) . .
O24 Mo5 O28 Mo6 73.08(14) . .
O25 Mo5 O28 Mo6 -3.61(12) . .
N2 N1 C1 N3 -0.5(4) . .
Co1 N1 C1 N3 174.4(2) . .
C2 N3 C1 N1 0.5(4) . .
C5 N3 C1 N1 177.5(3) . .
N1 N2 C2 N3 -0.1(4) . .
Co2 N2 C2 N3 -178.1(2) . .
C1 N3 C2 N2 -0.2(4) . .
C5 N3 C2 N2 -177.3(3) . .
N5 N4 C3 N6 0.7(4) . .
Co3 N4 C3 N6 -176.7(2) 1_565 .
C4 N6 C3 N4 -1.5(4) . .
C7 N6 C3 N4 177.9(3) . .
N4 N5 C4 N6 -1.4(4) . .
Co4 N5 C4 N6 171.8(2) 1_565 .
C3 N6 C4 N5 1.8(4) . .
C7 N6 C4 N5 -177.6(3) . .
C2 N3 C5 C6 104.4(4) . .
C1 N3 C5 C6 -72.0(4) . .
N3 C5 C6 C7 173.7(3) . .
C4 N6 C7 C6 49.5(5) . .
C3 N6 C7 C6 -129.8(4) . .
C5 C6 C7 N6 -167.9(3) . .
N8 N7 C8 N9 0.8(4) . .
Co1 N7 C8 N9 -172.9(2) 1_556 .
C9 N9 C8 N7 -0.4(4) . .
C12 N9 C8 N7 175.2(3) . .
N7 N8 C9 N9 0.5(4) . .
Co2 N8 C9 N9 177.5(2) 1_556 .
C8 N9 C9 N8 -0.1(4) . .
C12 N9 C9 N8 -175.5(3) . .
N11 N10 C10 N12 -0.1(4) . .
Co3 N10 C10 N12 178.5(2) . .
C11 N12 C10 N10 0.7(4) . .
C14 N12 C10 N10 -173.6(3) . .
N10 N11 C11 N12 1.1(4) . .
Co4 N11 C11 N12 -168.1(2) . .
C10 N12 C11 N11 -1.1(4) . .
C14 N12 C11 N11 173.4(3) . .
C9 N9 C12 C13 -18.5(5) . .
C8 N9 C12 C13 166.9(3) . .
N9 C12 C13 C14 -176.2(3) . .
C11 N12 C14 C13 115.1(3) . .
C10 N12 C14 C13 -71.6(4) . .
C12 C13 C14 N12 -54.3(4) . .
N14 N13 C15 N15 1.0(4) . .
Co1 N13 C15 N15 -176.2(2) . .
C16 N15 C15 N13 -1.4(4) . .
C19 N15 C15 N13 179.3(3) . .
N13 N14 C16 N15 -0.6(4) . .
Co2 N14 C16 N15 175.1(2) . .
C15 N15 C16 N14 1.2(4) . .
C19 N15 C16 N14 -179.4(3) . .
N17 N16 C17 N18 0.7(4) . .
Co3 N16 C17 N18 -172.5(2) 1_655 .
C18 N18 C17 N16 -0.8(4) . .
C21 N18 C17 N16 -179.9(3) . .
N16 N17 C18 N18 -0.1(4) . .
Co4 N17 C18 N18 177.8(2) 1_655 .
C17 N18 C18 N17 0.5(4) . .
C21 N18 C18 N17 179.7(3) . .
C15 N15 C19 C20 -145.8(3) . .
C16 N15 C19 C20 35.0(4) . .
N15 C19 C20 C21 169.9(3) . .
C18 N18 C21 C20 121.1(4) . .
C17 N18 C21 C20 -59.9(5) . .
C19 C20 C21 N18 -177.5(3) . .
